data_4506043
loop_
_publ_author_name
'Singh, Devendra'
'Baruah, Jubaraj B.'

_publ_section_title
;
 Metal(II) Complexes Derived from Conformation Flexible Cyclic Imide
 Tethered Carboxylic Acids: Syntheses, Supramolecular Structures, and
 Molecular Properties
;
_journal_issue 4
_journal_name_full 'Crystal Growth &amp; Design'
_journal_page_first 2109
_journal_paper_doi 10.1021/cg300113f
_journal_volume 12
_journal_year 2012
_chemical_formula_sum 'C42 H46 Cd N4 O10'
_chemical_formula_weight 879.24
_chemical_name_systematic
; 
 ? 
;
_space_group_IT_number 2
_symmetry_cell_setting triclinic
_symmetry_space_group_name_Hall '-P 1'
_symmetry_space_group_name_H-M 'P -1'
_atom_sites_solution_hydrogens geom
_atom_sites_solution_primary direct
_atom_sites_solution_secondary difmap
_audit_creation_method SHELXL-97
_cell_angle_alpha 112.863(2)
_cell_angle_beta 94.311(2)
_cell_angle_gamma 100.602(2)
_cell_formula_units_Z 1
_cell_length_a 5.5386(2)
_cell_length_b 13.1183(4)
_cell_length_c 15.2664(5)
_cell_measurement_reflns_used 6929
_cell_measurement_temperature 296(2)
_cell_measurement_theta_max 22.07
_cell_measurement_theta_min 2.69
_cell_volume 991.36(6)
_computing_cell_refinement 'Bruker SMART'
_computing_data_collection 'Bruker SMART'
_computing_data_reduction 'Bruker SAINT'
_computing_molecular_graphics 'Bruker SHELXTL'
_computing_publication_material 'Bruker SHELXTL'
_computing_structure_refinement 'SHELXL-97 (Sheldrick, 1997)'
_computing_structure_solution 'SHELXS-97 (Sheldrick, 1990)'
_diffrn_ambient_temperature 296(2)
_diffrn_measured_fraction_theta_full 0.975
_diffrn_measured_fraction_theta_max 0.975
_diffrn_measurement_device_type 'CCD area detector'
_diffrn_measurement_method 'phi and omega scans'
_diffrn_radiation_monochromator graphite
_diffrn_radiation_source 'fine-focus sealed tube'
_diffrn_radiation_type MoK\a
_diffrn_radiation_wavelength 0.71073
_diffrn_reflns_av_R_equivalents 0.0628
_diffrn_reflns_av_sigmaI/netI 0.0389
_diffrn_reflns_limit_h_max 5
_diffrn_reflns_limit_h_min -5
_diffrn_reflns_limit_k_max 13
_diffrn_reflns_limit_k_min -13
_diffrn_reflns_limit_l_max 16
_diffrn_reflns_limit_l_min -16
_diffrn_reflns_number 7557
_diffrn_reflns_theta_full 22.11
_diffrn_reflns_theta_max 22.11
_diffrn_reflns_theta_min 1.73
_exptl_absorpt_coefficient_mu 0.615
_exptl_absorpt_correction_type none
_exptl_crystal_colour brown
_exptl_crystal_density_diffrn 1.473
_exptl_crystal_density_method 'not measured'
_exptl_crystal_description blocks
_exptl_crystal_F_000 454
_exptl_crystal_size_max 0.28
_exptl_crystal_size_mid 0.24
_exptl_crystal_size_min 0.18
_refine_diff_density_max 0.524
_refine_diff_density_min -0.682
_refine_diff_density_rms 0.079
_refine_ls_extinction_method none
_refine_ls_goodness_of_fit_ref 1.111
_refine_ls_hydrogen_treatment mixed
_refine_ls_matrix_type full
_refine_ls_number_parameters 267
_refine_ls_number_reflns 2399
_refine_ls_number_restraints 0
_refine_ls_restrained_S_all 1.111
_refine_ls_R_factor_all 0.0296
_refine_ls_R_factor_gt 0.0293
_refine_ls_shift/su_max 0.000
_refine_ls_shift/su_mean 0.000
_refine_ls_structure_factor_coef Fsqd
_refine_ls_weighting_details 'calc w=1/[\s^2^(Fo^2^)+(0.0472P)^2^+0.3267P] where P=(Fo^2^+2Fc^2^)/3'
_refine_ls_weighting_scheme calc
_refine_ls_wR_factor_gt 0.0762
_refine_ls_wR_factor_ref 0.0766
_reflns_number_gt 2368
_reflns_number_total 2399
_reflns_threshold_expression >2sigma(I)
_cod_data_source_file cg300113f_si_005.cif
_cod_data_source_block dev
_cod_depositor_comments
;
The following automatic conversions were performed:

'_symmetry_cell_setting' value 'Triclinic' changed to 'triclinic'
according to /home/saulius/struct/CIF-dictionaries/cif_core.dic
dictionary named 'cif_core.dic' version 2.4.1 from 2010-06-29.

Automatic conversion script
Id: cif_fix_values 1715 2011-07-08 13:25:40Z adriana 
;
_cod_original_sg_symbol_H-M P-1
_cod_database_code 4506043

loop_
_symmetry_equiv_pos_as_xyz
'x, y, z'
'-x, -y, -z'

loop_
_atom_site_label
_atom_site_type_symbol
_atom_site_fract_x
_atom_site_fract_y
_atom_site_fract_z
_atom_site_U_iso_or_equiv
_atom_site_adp_type
_atom_site_occupancy
_atom_site_symmetry_multiplicity
_atom_site_calc_flag
_atom_site_refinement_flags
Cd1 Cd 0.0000 1.0000 0.0000 0.03101(15) Uani 1 2 d S
O1 O 0.2664(3) 0.97639(16) 0.10817(14) 0.0363(5) Uani 1 1 d .
O2 O 0.0148(4) 0.9818(2) 0.21595(17) 0.0540(6) Uani 1 1 d .
O5 O 0.2428(5) 0.93620(19) -0.11787(17) 0.0410(5) Uani 1 1 d .
O4 O 0.8599(5) 0.5752(2) 0.29013(18) 0.0595(6) Uani 1 1 d .
O3 O 0.2753(4) 0.66651(19) 0.48481(17) 0.0524(6) Uani 1 1 d .
N2 N -0.1885(4) 0.80405(19) -0.04421(17) 0.0375(6) Uani 1 1 d .
N1 N 0.5948(5) 0.6498(2) 0.39506(18) 0.0391(6) Uani 1 1 d .
C16 C 0.2525(6) 0.7932(2) 0.2158(2) 0.0395(7) Uani 1 1 d .
H16B H 0.1017 0.7951 0.2443 0.047 Uiso 1 1 calc R
H16A H 0.2058 0.7456 0.1474 0.047 Uiso 1 1 calc R
C2 C 0.3796(5) 0.9137(2) 0.2304(2) 0.0344(7) Uani 1 1 d .
H2 H 0.5280 0.9098 0.1992 0.041 Uiso 1 1 calc R
C1 C 0.2063(5) 0.9610(2) 0.1824(2) 0.0347(7) Uani 1 1 d .
C17 C -0.0722(6) 0.7250(3) -0.0946(2) 0.0476(8) Uani 1 1 d .
H17 H 0.0703 0.7484 -0.1168 0.057 Uiso 1 1 calc R
C18 C -0.1500(7) 0.6117(3) -0.1154(3) 0.0550(9) Uani 1 1 d .
H18 H -0.0630 0.5598 -0.1510 0.066 Uiso 1 1 calc R
C19 C -0.3591(7) 0.5766(3) -0.0825(3) 0.0576(9) Uani 1 1 d .
H19 H -0.4158 0.5004 -0.0946 0.069 Uiso 1 1 calc R
C20 C -0.4829(7) 0.6558(3) -0.0316(3) 0.0607(10) Uani 1 1 d .
H20 H -0.6264 0.6341 -0.0091 0.073 Uiso 1 1 calc R
C21 C -0.3929(6) 0.7680(3) -0.0140(2) 0.0479(8) Uani 1 1 d .
H21 H -0.4789 0.8211 0.0206 0.058 Uiso 1 1 calc R
C3 C 0.4623(6) 0.9883(2) 0.3370(2) 0.0411(7) Uani 1 1 d .
H3A H 0.3173 0.9959 0.3688 0.049 Uiso 1 1 calc R
H3B H 0.5497 1.0635 0.3456 0.049 Uiso 1 1 calc R
C4 C 0.6327(6) 0.9373(2) 0.3830(2) 0.0392(7) Uani 1 1 d .
H4B H 0.7846 0.9363 0.3552 0.047 Uiso 1 1 calc R
H4A H 0.6774 0.9847 0.4515 0.047 Uiso 1 1 calc R
C15 C 0.4214(6) 0.7424(2) 0.2609(2) 0.0405(7) Uani 1 1 d .
H15A H 0.5651 0.7340 0.2284 0.049 Uiso 1 1 calc R
H15B H 0.3330 0.6673 0.2526 0.049 Uiso 1 1 calc R
C12 C 0.5600(7) 0.3451(3) 0.2843(3) 0.0548(9) Uani 1 1 d .
H12 H 0.6847 0.3275 0.2473 0.066 Uiso 1 1 calc R
C13 C 0.5415(6) 0.4561(3) 0.3324(2) 0.0408(7) Uani 1 1 d .
C11 C 0.3873(8) 0.2619(3) 0.2932(3) 0.0636(10) Uani 1 1 d .
H11 H 0.3950 0.1863 0.2614 0.076 Uiso 1 1 calc R
C10 C 0.2030(7) 0.2871(3) 0.3479(3) 0.0607(10) Uani 1 1 d .
H10 H 0.0880 0.2283 0.3518 0.073 Uiso 1 1 calc R
C9 C 0.1848(6) 0.3988(3) 0.3977(2) 0.0511(8) Uani 1 1 d .
H9 H 0.0614 0.4161 0.4354 0.061 Uiso 1 1 calc R
C8 C 0.3583(6) 0.4827(2) 0.3886(2) 0.0389(7) Uani 1 1 d .
C6 C 0.6863(6) 0.7699(2) 0.4155(2) 0.0417(7) Uani 1 1 d .
H6A H 0.8451 0.7797 0.3935 0.050 Uiso 1 1 calc R
H6B H 0.7141 0.8139 0.4847 0.050 Uiso 1 1 calc R
C5 C 0.5084(5) 0.8166(2) 0.3679(2) 0.0349(7) Uani 1 1 d .
H5 H 0.3614 0.8200 0.4000 0.042 Uiso 1 1 calc R
C7 C 0.3917(6) 0.6086(3) 0.4310(2) 0.0404(7) Uani 1 1 d .
C14 C 0.6912(6) 0.5623(3) 0.3338(2) 0.0427(7) Uani 1 1 d .
H5A H 0.379(7) 0.960(3) -0.109(2) 0.034(10) Uiso 1 1 d .
H5B H 0.177(7) 0.963(3) -0.151(3) 0.061(13) Uiso 1 1 d .

loop_
_atom_site_aniso_label
_atom_site_aniso_U_11
_atom_site_aniso_U_22
_atom_site_aniso_U_33
_atom_site_aniso_U_23
_atom_site_aniso_U_13
_atom_site_aniso_U_12
Cd1 0.0305(2) 0.0357(2) 0.0319(2) 0.01752(15) 0.00560(13) 0.01131(13)
O1 0.0317(10) 0.0468(11) 0.0375(12) 0.0237(10) 0.0062(9) 0.0112(9)
O2 0.0403(13) 0.0867(17) 0.0620(15) 0.0492(14) 0.0229(12) 0.0307(12)
O5 0.0314(14) 0.0511(13) 0.0495(14) 0.0267(11) 0.0134(11) 0.0144(11)
O4 0.0603(15) 0.0663(15) 0.0642(16) 0.0312(13) 0.0279(14) 0.0268(12)
O3 0.0629(14) 0.0517(13) 0.0503(14) 0.0217(11) 0.0236(12) 0.0239(12)
N2 0.0408(14) 0.0359(13) 0.0347(14) 0.0135(12) 0.0046(12) 0.0093(12)
N1 0.0477(15) 0.0388(14) 0.0406(14) 0.0230(12) 0.0112(12) 0.0165(12)
C16 0.0438(17) 0.0372(16) 0.0343(16) 0.0135(14) -0.0011(13) 0.0074(13)
C2 0.0310(15) 0.0449(17) 0.0346(16) 0.0226(14) 0.0068(12) 0.0116(13)
C1 0.0324(16) 0.0354(15) 0.0378(17) 0.0177(13) 0.0040(13) 0.0059(12)
C17 0.0463(18) 0.048(2) 0.054(2) 0.0219(17) 0.0156(16) 0.0180(15)
C18 0.066(2) 0.041(2) 0.057(2) 0.0145(17) 0.0128(19) 0.0228(17)
C19 0.078(3) 0.0363(18) 0.060(2) 0.0216(17) 0.013(2) 0.0121(17)
C20 0.067(2) 0.051(2) 0.063(2) 0.0235(18) 0.0245(19) 0.0047(18)
C21 0.054(2) 0.0408(18) 0.0472(19) 0.0138(15) 0.0176(16) 0.0131(15)
C3 0.0494(18) 0.0318(15) 0.0422(18) 0.0173(14) -0.0006(14) 0.0081(13)
C4 0.0480(17) 0.0364(16) 0.0332(16) 0.0156(13) 0.0012(14) 0.0089(14)
C15 0.0481(18) 0.0332(15) 0.0392(17) 0.0149(14) 0.0019(14) 0.0093(13)
C12 0.072(2) 0.049(2) 0.046(2) 0.0172(17) 0.0055(17) 0.0267(19)
C13 0.0508(18) 0.0423(18) 0.0338(16) 0.0182(14) 0.0001(14) 0.0182(15)
C11 0.092(3) 0.038(2) 0.053(2) 0.0140(17) -0.008(2) 0.015(2)
C10 0.075(3) 0.046(2) 0.057(2) 0.0274(18) -0.010(2) -0.0010(19)
C9 0.056(2) 0.055(2) 0.047(2) 0.0280(17) 0.0001(16) 0.0095(17)
C8 0.0483(18) 0.0399(17) 0.0327(16) 0.0199(14) -0.0001(14) 0.0114(14)
C6 0.0494(18) 0.0392(17) 0.0422(18) 0.0224(15) 0.0038(14) 0.0120(14)
C5 0.0390(16) 0.0354(15) 0.0360(16) 0.0186(13) 0.0092(13) 0.0119(13)
C7 0.0494(18) 0.0472(18) 0.0337(17) 0.0231(15) 0.0063(15) 0.0180(16)
C14 0.0488(19) 0.0506(19) 0.0377(17) 0.0223(15) 0.0074(16) 0.0236(15)

loop_
_atom_type_symbol
_atom_type_description
_atom_type_scat_dispersion_real
_atom_type_scat_dispersion_imag
_atom_type_scat_source
C C 0.0033 0.0016 'International Tables Vol C Tables 4.2.6.8 and 6.1.1.4'
H H 0.0000 0.0000 'International Tables Vol C Tables 4.2.6.8 and 6.1.1.4'
Cd Cd -0.8075 1.2024 'International Tables Vol C Tables 4.2.6.8 and 6.1.1.4'
N N 0.0061 0.0033 'International Tables Vol C Tables 4.2.6.8 and 6.1.1.4'
O O 0.0106 0.0060 'International Tables Vol C Tables 4.2.6.8 and 6.1.1.4'

loop_
_geom_angle_atom_site_label_1
_geom_angle_atom_site_label_2
_geom_angle_atom_site_label_3
_geom_angle
_geom_angle_site_symmetry_1
_geom_angle_site_symmetry_3
O1 Cd1 O1 180.000(1) . 2_575
O1 Cd1 O5 90.77(8) . .
O1 Cd1 O5 89.23(8) 2_575 .
O1 Cd1 O5 89.23(8) . 2_575
O1 Cd1 O5 90.77(8) 2_575 2_575
O5 Cd1 O5 180.00(12) . 2_575
O1 Cd1 N2 84.19(7) . .
O1 Cd1 N2 95.81(8) 2_575 .
O5 Cd1 N2 86.40(8) . .
O5 Cd1 N2 93.60(8) 2_575 .
O1 Cd1 N2 95.81(8) . 2_575
O1 Cd1 N2 84.19(7) 2_575 2_575
O5 Cd1 N2 93.60(8) . 2_575
O5 Cd1 N2 86.40(8) 2_575 2_575
N2 Cd1 N2 180.000(1) . 2_575
C1 O1 Cd1 124.55(17) . .
Cd1 O5 H5A 121(2) . .
Cd1 O5 H5B 92(3) . .
H5A O5 H5B 108(4) . .
C21 N2 C17 116.7(3) . .
C21 N2 Cd1 123.96(19) . .
C17 N2 Cd1 119.05(19) . .
C14 N1 C7 111.9(2) . .
C14 N1 C6 124.1(2) . .
C7 N1 C6 123.8(2) . .
C15 C16 C2 111.5(2) . .
C15 C16 H16B 109.3 . .
C2 C16 H16B 109.3 . .
C15 C16 H16A 109.3 . .
C2 C16 H16A 109.3 . .
H16B C16 H16A 108.0 . .
C3 C2 C1 112.4(2) . .
C3 C2 C16 109.9(2) . .
C1 C2 C16 109.9(2) . .
C3 C2 H2 108.2 . .
C1 C2 H2 108.2 . .
C16 C2 H2 108.2 . .
O2 C1 O1 123.6(3) . .
O2 C1 C2 119.0(2) . .
O1 C1 C2 117.5(2) . .
N2 C17 C18 123.9(3) . .
N2 C17 H17 118.0 . .
C18 C17 H17 118.0 . .
C17 C18 C19 118.5(3) . .
C17 C18 H18 120.8 . .
C19 C18 H18 120.8 . .
C20 C19 C18 118.7(3) . .
C20 C19 H19 120.7 . .
C18 C19 H19 120.7 . .
C19 C20 C21 119.3(3) . .
C19 C20 H20 120.4 . .
C21 C20 H20 120.4 . .
N2 C21 C20 123.0(3) . .
N2 C21 H21 118.5 . .
C20 C21 H21 118.5 . .
C2 C3 C4 110.9(2) . .
C2 C3 H3A 109.5 . .
C4 C3 H3A 109.5 . .
C2 C3 H3B 109.5 . .
C4 C3 H3B 109.5 . .
H3A C3 H3B 108.1 . .
C5 C4 C3 111.7(2) . .
C5 C4 H4B 109.3 . .
C3 C4 H4B 109.3 . .
C5 C4 H4A 109.3 . .
C3 C4 H4A 109.3 . .
H4B C4 H4A 107.9 . .
C16 C15 C5 111.4(2) . .
C16 C15 H15A 109.3 . .
C5 C15 H15A 109.3 . .
C16 C15 H15B 109.3 . .
C5 C15 H15B 109.3 . .
H15A C15 H15B 108.0 . .
C11 C12 C13 117.3(3) . .
C11 C12 H12 121.3 . .
C13 C12 H12 121.3 . .
C12 C13 C8 121.4(3) . .
C12 C13 C14 130.0(3) . .
C8 C13 C14 108.6(3) . .
C12 C11 C10 121.7(3) . .
C12 C11 H11 119.1 . .
C10 C11 H11 119.1 . .
C11 C10 C9 121.4(3) . .
C11 C10 H10 119.3 . .
C9 C10 H10 119.3 . .
C8 C9 C10 116.9(3) . .
C8 C9 H9 121.5 . .
C10 C9 H9 121.5 . .
C9 C8 C13 121.2(3) . .
C9 C8 C7 130.8(3) . .
C13 C8 C7 108.0(3) . .
N1 C6 C5 113.4(2) . .
N1 C6 H6A 108.9 . .
C5 C6 H6A 108.9 . .
N1 C6 H6B 108.9 . .
C5 C6 H6B 108.9 . .
H6A C6 H6B 107.7 . .
C15 C5 C4 110.2(2) . .
C15 C5 C6 113.0(2) . .
C4 C5 C6 109.5(2) . .
C15 C5 H5 108.0 . .
C4 C5 H5 108.0 . .
C6 C5 H5 108.0 . .
O3 C7 N1 125.0(3) . .
O3 C7 C8 129.5(3) . .
N1 C7 C8 105.4(2) . .
O4 C14 N1 124.8(3) . .
O4 C14 C13 129.2(3) . .
N1 C14 C13 106.0(2) . .

loop_
_geom_bond_atom_site_label_1
_geom_bond_atom_site_label_2
_geom_bond_distance
_geom_bond_site_symmetry_2
Cd1 O1 2.2804(19) .
Cd1 O1 2.2804(19) 2_575
Cd1 O5 2.314(2) .
Cd1 O5 2.314(2) 2_575
Cd1 N2 2.390(2) .
Cd1 N2 2.390(2) 2_575
O1 C1 1.282(3) .
O2 C1 1.242(3) .
O5 H5A 0.74(3) .
O5 H5B 0.81(4) .
O4 C14 1.212(4) .
O3 C7 1.201(4) .
N2 C21 1.330(4) .
N2 C17 1.335(4) .
N1 C14 1.394(4) .
N1 C7 1.399(4) .
N1 C6 1.461(4) .
C16 C15 1.512(4) .
C16 C2 1.529(4) .
C16 H16B 0.9700 .
C16 H16A 0.9700 .
C2 C3 1.518(4) .
C2 C1 1.519(4) .
C2 H2 0.9800 .
C17 C18 1.369(5) .
C17 H17 0.9300 .
C18 C19 1.370(5) .
C18 H18 0.9300 .
C19 C20 1.367(5) .
C19 H19 0.9300 .
C20 C21 1.374(5) .
C20 H20 0.9300 .
C21 H21 0.9300 .
C3 C4 1.526(4) .
C3 H3A 0.9700 .
C3 H3B 0.9700 .
C4 C5 1.525(4) .
C4 H4B 0.9700 .
C4 H4A 0.9700 .
C15 C5 1.524(4) .
C15 H15A 0.9700 .
C15 H15B 0.9700 .
C12 C11 1.369(5) .
C12 C13 1.381(5) .
C12 H12 0.9300 .
C13 C8 1.384(4) .
C13 C14 1.475(4) .
C11 C10 1.373(5) .
C11 H11 0.9300 .
C10 C9 1.391(5) .
C10 H10 0.9300 .
C9 C8 1.380(4) .
C9 H9 0.9300 .
C8 C7 1.490(4) .
C6 C5 1.528(4) .
C6 H6A 0.9700 .
C6 H6B 0.9700 .
C5 H5 0.9800 .
